data_7213789
loop_
_publ_author_name
'Li, Huijun'
'Xu, Zhouqing'
'Zhao, Bei'
'Jia, Yanyuan'
'Ding, Ran'
'Hou, Hongwei'
'Fan, Yaoting'

_publ_section_title
;
 Nuclearity control of manganese polymers dependent on structural
 differences in the coligands and magnetic properties studies
;
_journal_issue 12
_journal_name_full CrystEngComm
_journal_page_first 2470
_journal_paper_doi 10.1039/c3ce41553h
_journal_volume 16
_journal_year 2014
_chemical_formula_sum 'C42 H50 Mn3 N10 O22'
_chemical_formula_weight 1211.74
_chemical_name_systematic
; 
 ? 
;
_space_group_IT_number 2
_symmetry_cell_setting triclinic
_symmetry_space_group_name_Hall '-P 1'
_symmetry_space_group_name_H-M 'P -1'
_atom_sites_solution_hydrogens geom
_atom_sites_solution_primary direct
_atom_sites_solution_secondary difmap
_audit_creation_method SHELXL-97
_cell_angle_alpha 62.09(3)
_cell_angle_beta 67.21(3)
_cell_angle_gamma 74.82(3)
_cell_formula_units_Z 2
_cell_length_a 13.527(3)
_cell_length_b 14.982(3)
_cell_length_c 15.036(3)
_cell_measurement_reflns_used 7906
_cell_measurement_temperature 293(2)
_cell_measurement_theta_max 29.1292
_cell_measurement_theta_min 1.5456
_cell_volume 2470.4(12)
_computing_structure_refinement 'SHELXL-97 (Sheldrick, 1997)'
_computing_structure_solution 'SHELXS-97 (Sheldrick, 1990)'
_diffrn_ambient_temperature 293(2)
_diffrn_detector_area_resol_mean 28.5714
_diffrn_measured_fraction_theta_full 0.988
_diffrn_measured_fraction_theta_max 0.988
_diffrn_measurement_device_type
;
Saturn724 (4x4 bin mode)
;
_diffrn_measurement_method dtprofit.ref
_diffrn_radiation_monochromator graphite
_diffrn_radiation_source 'fine-focus sealed tube'
_diffrn_radiation_type MoK\a
_diffrn_radiation_wavelength 0.71073
_diffrn_reflns_av_R_equivalents 0.0528
_diffrn_reflns_av_sigmaI/netI 0.0610
_diffrn_reflns_limit_h_max 16
_diffrn_reflns_limit_h_min -14
_diffrn_reflns_limit_k_max 17
_diffrn_reflns_limit_k_min -17
_diffrn_reflns_limit_l_max 17
_diffrn_reflns_limit_l_min -17
_diffrn_reflns_number 20504
_diffrn_reflns_theta_full 25.00
_diffrn_reflns_theta_max 25.00
_diffrn_reflns_theta_min 1.55
_diffrn_standards_decay_% 0
_diffrn_standards_interval_count 0
_diffrn_standards_interval_time 0
_diffrn_standards_number 0
_exptl_absorpt_coefficient_mu 0.849
_exptl_absorpt_correction_T_max 1.0000
_exptl_absorpt_correction_T_min 0.7102
_exptl_absorpt_correction_type multi-scan
_exptl_crystal_colour Colorless
_exptl_crystal_density_diffrn 1.629
_exptl_crystal_density_method 'not measured'
_exptl_crystal_description Prism
_exptl_crystal_F_000 1246
_exptl_crystal_size_max 0.2
_exptl_crystal_size_mid 0.2
_exptl_crystal_size_min 0.2
_refine_diff_density_max 0.975
_refine_diff_density_min -0.655
_refine_diff_density_rms 0.100
_refine_ls_extinction_method none
_refine_ls_goodness_of_fit_ref 1.067
_refine_ls_hydrogen_treatment mixed
_refine_ls_matrix_type full
_refine_ls_number_parameters 717
_refine_ls_number_reflns 8600
_refine_ls_number_restraints 70
_refine_ls_restrained_S_all 1.091
_refine_ls_R_factor_all 0.0880
_refine_ls_R_factor_gt 0.0772
_refine_ls_shift/su_max 0.131
_refine_ls_shift/su_mean 0.013
_refine_ls_structure_factor_coef Fsqd
_refine_ls_weighting_details 'calc w=1/[\s^2^(Fo^2^)+(0.1055P)^2^+6.6261P] where P=(Fo^2^+2Fc^2^)/3'
_refine_ls_weighting_scheme calc
_refine_ls_wR_factor_gt 0.2068
_refine_ls_wR_factor_ref 0.2168
_reflns_number_gt 7389
_reflns_number_total 8600
_reflns_threshold_expression >2sigma(I)
_cod_data_source_file c3ce41553h.txt
_cod_data_source_block 1
_cod_depositor_comments
;
The following automatic conversions were performed:

'_exptl_absorpt_correction_type' value 'Multi-scan' changed to
'multi-scan' according to
/usr/data/users/saulius/automatic-downloads/current/RSC/lib/dictionaries/cif_core.dic
dictionary named 'cif_core.dic' version 2.4.2 from 2011-04-26.

Automatic conversion script
Id: cif_fix_values 2281 2013-09-26 08:29:07Z andrius 
;
_cod_original_cell_volume 2470.4(9)
_cod_original_sg_symbol_H-M P-1
_cod_database_code 7213789

loop_
_symmetry_equiv_pos_as_xyz
'x, y, z'
'-x, -y, -z'

loop_
_atom_site_label
_atom_site_type_symbol
_atom_site_fract_x
_atom_site_fract_y
_atom_site_fract_z
_atom_site_U_iso_or_equiv
_atom_site_adp_type
_atom_site_occupancy
_atom_site_symmetry_multiplicity
_atom_site_calc_flag
_atom_site_refinement_flags
_atom_site_disorder_assembly
_atom_site_disorder_group
O15 O 0.89761(12) 0.53506(11) 0.54999(12) 0.0746(6) Uani 1 1 d U . .
C19 C 0.64805(16) 0.46302(17) 0.74338(17) 0.0791(7) Uani 1 1 d DU . .
H19A H 0.6639 0.4544 0.8047 0.095 Uiso 1 1 calc R A 1
H19B H 0.6637 0.3969 0.7413 0.095 Uiso 1 1 calc R A 1
Mn1 Mn -0.023849(15) 0.802343(14) 1.003617(15) 0.02941(6) Uani 1 1 d . . .
Mn2 Mn 0.144748(16) 0.994842(15) 0.735319(15) 0.03192(7) Uani 1 1 d . . .
Mn3 Mn -0.838642(19) 1.325511(17) 1.551769(18) 0.04324(8) Uani 1 1 d . . .
C1 C -0.74819(12) 1.16346(11) 1.50180(12) 0.0409(5) Uani 1 1 d . . .
C2 C -0.69481(17) 1.09675(12) 1.44417(12) 0.0547(7) Uani 1 1 d . . .
H2A H -0.7348 1.0381 1.4779 0.066 Uiso 1 1 calc R . .
H2B H -0.6229 1.0725 1.4503 0.066 Uiso 1 1 calc R . .
C3 C -0.68668(13) 1.14851(12) 1.32801(12) 0.0431(5) Uani 1 1 d . . .
H3A H -0.7573 1.1795 1.3208 0.052 Uiso 1 1 calc R . .
H3B H -0.6391 1.2019 1.2917 0.052 Uiso 1 1 calc R . .
C4 C -0.92889(10) 0.98703(10) 1.19635(10) 0.0295(4) Uani 1 1 d . . .
C5 C -0.80911(12) 0.97342(13) 1.14955(12) 0.0441(5) Uani 1 1 d . . .
H5A H -0.7825 1.0398 1.1109 0.053 Uiso 1 1 calc R . .
H5B H -0.7932 0.9449 1.0988 0.053 Uiso 1 1 calc R . .
C6 C -0.74696(11) 0.90592(12) 1.22834(12) 0.0423(5) Uani 1 1 d . . .
H6A H -0.7977 0.8780 1.2988 0.051 Uiso 1 1 calc R . .
H6B H -0.7062 0.8498 1.2102 0.051 Uiso 1 1 calc R . .
C7 C -0.20390(10) 0.89450(10) 1.15667(10) 0.0306(4) Uani 1 1 d . . .
C8 C -0.32441(11) 0.90988(12) 1.21249(11) 0.0375(5) Uani 1 1 d . . .
H8A H -0.3554 0.8459 1.2468 0.045 Uiso 1 1 calc R . .
H8B H -0.3347 0.9324 1.2666 0.045 Uiso 1 1 calc R . .
C9 C -0.38063(11) 0.98698(12) 1.13476(12) 0.0400(5) Uani 1 1 d . . .
H9A H -0.3521 1.0518 1.1036 0.048 Uiso 1 1 calc R . .
H9B H -0.3661 0.9663 1.0783 0.048 Uiso 1 1 calc R . .
C10 C -0.53530(12) 1.06216(11) 1.23736(11) 0.0379(5) Uani 1 1 d . . .
C11 C -0.56336(11) 0.94796(11) 1.17737(12) 0.0407(5) Uani 1 1 d . . .
C12 C -0.71704(12) 1.02737(12) 1.27739(11) 0.0394(5) Uani 1 1 d . . .
C13 C 0.22104(11) 0.78374(11) 0.87623(11) 0.0388(4) Uani 1 1 d . . .
C14 C 0.32273(14) 0.71369(14) 0.88728(17) 0.0624(8) Uani 1 1 d . . .
H14A H 0.3479 0.7231 0.9343 0.075 Uiso 1 1 calc R . .
H14B H 0.3774 0.7344 0.8185 0.075 Uiso 1 1 calc R . .
C15 C 0.31380(12) 0.60153(11) 0.92866(12) 0.0409(5) Uani 1 1 d . . .
H15A H 0.3413 0.5653 0.9886 0.049 Uiso 1 1 calc R . .
H15B H 0.2381 0.5914 0.9546 0.049 Uiso 1 1 calc R . .
C16 C 0.25555(17) 0.37017(15) 0.64102(17) 0.0907(7) Uani 1 1 d . . .
C17 C 0.3022(2) 0.3852(2) 0.7267(2) 0.1062(14) Uani 1 1 d . . .
H17A H 0.2471 0.3802 0.7931 0.127 Uiso 1 1 calc R . .
H17B H 0.3662 0.3404 0.7393 0.127 Uiso 1 1 calc R . .
C18 C 0.3230(2) 0.4825(3) 0.6571(3) 0.1272(17) Uani 1 1 d . . .
H18A H 0.2587 0.5284 0.6476 0.153 Uiso 1 1 calc R . .
H18B H 0.3756 0.4881 0.5894 0.153 Uiso 1 1 calc R . .
C22 C 0.48279(18) 0.4630(2) 0.71649(18) 0.1444(8) Uani 1 1 d . . .
C23 C 0.31285(15) 0.53584(16) 0.80813(15) 0.0765(7) Uani 1 1 d . . .
C24 C 0.48081(13) 0.53611(14) 0.83231(13) 0.0574(6) Uani 1 1 d . . .
C25 C 0.08355(13) 0.88911(11) 0.62394(11) 0.0420(5) Uani 1 1 d . . .
H25 H 0.0126 0.9162 0.6448 0.050 Uiso 1 1 calc R . .
C26 C 0.25342(13) 0.85073(11) 0.60084(12) 0.0413(5) Uani 1 1 d . . .
C27 C 0.22511(14) 0.80579(11) 0.55199(12) 0.0424(5) Uani 1 1 d . . .
C28 C 0.35916(14) 0.83965(14) 0.59818(15) 0.0536(7) Uani 1 1 d . . .
H28 H 0.3790 0.8681 0.6313 0.064 Uiso 1 1 calc R . .
C29 C 0.43460(17) 0.78457(15) 0.54434(18) 0.0676(9) Uani 1 1 d . . .
H29 H 0.5066 0.7773 0.5399 0.081 Uiso 1 1 calc R . .
C30 C 0.40451(18) 0.74003(15) 0.49684(17) 0.0693(9) Uani 1 1 d . . .
H30 H 0.4569 0.7025 0.4625 0.083 Uiso 1 1 calc R . .
C31 C 0.30006(17) 0.74981(13) 0.49918(14) 0.0587(7) Uani 1 1 d . . .
H31 H 0.2805 0.7203 0.4669 0.070 Uiso 1 1 calc R . .
C32 C 0.04375(14) 0.79356(13) 0.54457(12) 0.0533(6) Uani 1 1 d . . .
H32A H 0.0869 0.7591 0.4990 0.064 Uiso 1 1 calc R . .
H32B H 0.0006 0.8507 0.5063 0.064 Uiso 1 1 calc R . .
C33 C -0.02987(13) 0.72150(12) 0.64314(12) 0.0480(5) Uani 1 1 d . . .
H33A H -0.0789 0.7028 0.6230 0.058 Uiso 1 1 calc R . .
H33B H -0.0728 0.7566 0.6882 0.058 Uiso 1 1 calc R . .
C34 C 0.02819(14) 0.62566(12) 0.70623(12) 0.0479(5) Uani 1 1 d . . .
H34A H 0.0873 0.6439 0.7139 0.057 Uiso 1 1 calc R . .
H34B H 0.0588 0.5836 0.6669 0.057 Uiso 1 1 calc R . .
C35 C -0.04306(14) 0.56449(11) 0.81476(12) 0.0503(5) Uani 1 1 d . . .
H35A H -0.0998 0.5423 0.8077 0.060 Uiso 1 1 calc R . .
H35B H -0.0008 0.5046 0.8507 0.060 Uiso 1 1 calc R . .
C36 C -0.03772(12) 0.66028(12) 0.91203(12) 0.0463(5) Uani 1 1 d . . .
H36 H 0.0361 0.6456 0.9010 0.056 Uiso 1 1 calc R . .
C37 C -0.19901(11) 0.66058(10) 0.91090(10) 0.0343(4) Uani 1 1 d . . .
C38 C -0.20208(11) 0.71836(10) 0.96276(10) 0.0339(4) Uani 1 1 d . . .
C39 C -0.30030(12) 0.76486(11) 1.00645(11) 0.0385(5) Uani 1 1 d . . .
H39 H -0.3041 0.8031 1.0420 0.046 Uiso 1 1 calc R . .
C40 C -0.39166(13) 0.75212(12) 0.99505(12) 0.0436(5) Uani 1 1 d . . .
H40 H -0.4579 0.7830 1.0228 0.052 Uiso 1 1 calc R . .
C41 C -0.38704(12) 0.69408(12) 0.94288(12) 0.0453(5) Uani 1 1 d . . .
H41 H -0.4502 0.6865 0.9373 0.054 Uiso 1 1 calc R . .
C42 C -0.29077(12) 0.64783(11) 0.89952(11) 0.0391(5) Uani 1 1 d . . .
H42 H -0.2873 0.6097 0.8641 0.047 Uiso 1 1 calc R . .
N1 N -0.09889(10) 0.71800(9) 0.96138(9) 0.0407(4) Uani 1 1 d . . .
N2 N -0.09182(10) 0.62456(9) 0.87909(9) 0.0402(4) Uani 1 1 d . . .
N3 N 0.11521(11) 0.83102(10) 0.56949(9) 0.0437(4) Uani 1 1 d . . .
N4 N 0.16193(10) 0.90410(9) 0.64500(10) 0.0417(4) Uani 1 1 d . . .
N5 N -0.49805(9) 0.99927(9) 1.18470(9) 0.0370(4) Uani 1 1 d . . .
N6 N -0.67304(9) 0.96152(9) 1.22899(9) 0.0371(4) Uani 1 1 d . . .
N7 N -0.64543(9) 1.07625(9) 1.27876(9) 0.0368(4) Uani 1 1 d . . .
N8 N 0.36987(10) 0.55633(11) 0.85320(10) 0.0504(4) Uani 1 1 d . B .
N9 N 0.53271(12) 0.48919(14) 0.76394(13) 0.0828(6) Uani 1 1 d U B .
N10 N 0.37350(13) 0.49132(15) 0.73778(14) 0.1327(6) Uani 1 1 d . B .
O1 O -0.78415(9) 1.12650(8) 1.60057(8) 0.0473(4) Uani 1 1 d . . .
O2 O -0.75621(11) 1.25788(8) 1.44668(9) 0.0553(4) Uani 1 1 d . . .
O3 O -0.97803(8) 0.92387(7) 1.28461(8) 0.0374(3) Uani 1 1 d . . .
O4 O -0.98172(8) 1.06171(8) 1.14451(8) 0.0425(4) Uani 1 1 d . . .
O5 O -0.17774(7) 0.85420(7) 1.09347(7) 0.0372(3) Uani 1 1 d . . .
O6 O -0.13773(8) 0.92342(8) 1.17493(7) 0.0438(3) Uani 1 1 d . . .
O7 O -0.81401(9) 1.04006(10) 1.31722(10) 0.0563(4) Uani 1 1 d . . .
O8 O -0.47559(9) 1.10275(9) 1.24574(10) 0.0622(4) Uani 1 1 d . . .
O9 O -0.52818(9) 0.89345(9) 1.13128(10) 0.0676(4) Uani 1 1 d . . .
O10 O 0.13290(8) 0.74532(8) 0.92903(9) 0.0491(4) Uani 1 1 d . . .
O11 O 0.23324(8) 0.87539(8) 0.82344(9) 0.0465(4) Uani 1 1 d . . .
O12 O 0.31168(13) 0.34704(14) 0.56629(14) 0.1295(7) Uani 1 1 d . . .
O13 O 0.16170(12) 0.37036(13) 0.66772(10) 0.0952(6) Uani 1 1 d . . .
O16 O 0.52896(9) 0.56080(9) 0.86820(9) 0.0578(4) Uani 1 1 d . B .
O17 O 0.53198(15) 0.42162(15) 0.65824(14) 0.2037(7) Uani 1 1 d . B .
O18 O 0.21624(10) 0.55121(12) 0.82931(11) 0.0874(5) Uani 1 1 d . B .
O1W O 0.05638(8) 0.88502(7) 1.04337(7) 0.0389(3) Uani 1 1 d . . .
H1WA H 0.0113 0.9075 1.0851 0.058 Uiso 1 1 calc R . .
O2W O -0.00815(10) 0.67060(9) 1.14863(9) 0.0536(4) Uani 1 1 d D . .
H2WA H 0.0483 0.6699 1.1574 0.080 Uiso 1 1 calc R . .
O3W O -0.99410(10) 1.27621(9) 1.62908(11) 0.0614(5) Uani 1 1 d . . .
H3WA H -1.0359 1.3181 1.6499 0.092 Uiso 1 1 calc R . .
O14 O 0.86098(13) 0.39188(14) 0.72435(15) 0.1002(8) Uani 1 1 d U . .
C21 C 0.8335(3) 0.4814(3) 0.6420(3) 0.0752(10) Uani 0.506(2) 1 d PDU B 1
C21B C 0.7765(2) 0.3258(3) 0.8094(2) 0.0445(11) Uani 0.494(2) 1 d P B 2
H21A H 0.7858 0.3075 0.8768 0.053 Uiso 0.506(2) 1 calc PR B 2
H21B H 0.7878 0.2637 0.8000 0.053 Uiso 0.494(2) 1 calc PR B 2
C20 C 0.7167(3) 0.5206(4) 0.6609(4) 0.0858(14) Uani 0.506(2) 1 d PDU B 1
C20B C 0.6612(2) 0.3706(3) 0.8150(2) 0.0506(11) Uani 0.494(2) 1 d PD B 2
H20A H 0.6260 0.3261 0.8088 0.061 Uiso 0.506(2) 1 calc PR B 2
H20B H 0.6245 0.3711 0.8845 0.061 Uiso 0.494(2) 1 calc PR B 2
H3WB H -0.9980(15) 1.2191(14) 1.6744(14) 0.061 Uiso 1 1 d . . .
H1WB H 0.1132(15) 0.8532(13) 1.0508(13) 0.061 Uiso 1 1 d . . .
H2WB H -0.0618(8) 0.6670(12) 1.2008(7) 0.061 Uiso 1 1 d D . .

loop_
_atom_site_aniso_label
_atom_site_aniso_U_11
_atom_site_aniso_U_22
_atom_site_aniso_U_33
_atom_site_aniso_U_23
_atom_site_aniso_U_13
_atom_site_aniso_U_12
O15 0.0520(7) 0.0642(7) 0.0821(8) -0.0271(6) -0.0058(6) 0.0044(6)
C19 0.0551(9) 0.1041(9) 0.1020(9) -0.0693(6) -0.0225(7) 0.0045(8)
Mn1 0.02415(8) 0.03400(8) 0.03732(7) -0.02187(5) -0.00851(6) -0.00160(7)
Mn2 0.02630(9) 0.03816(9) 0.03519(8) -0.02001(6) -0.00591(6) -0.00528(7)
Mn3 0.04214(11) 0.04645(10) 0.05031(9) -0.02694(7) -0.01487(8) -0.00403(9)
C1 0.0374(7) 0.0390(6) 0.0516(6) -0.0241(4) -0.0123(5) -0.0036(5)
C2 0.0763(12) 0.0351(7) 0.0355(7) -0.0134(5) -0.0081(7) 0.0041(8)
C3 0.0392(8) 0.0415(7) 0.0432(6) -0.0224(5) -0.0095(5) 0.0093(6)
C4 0.0285(6) 0.0334(5) 0.0329(5) -0.0164(4) -0.0111(4) -0.0050(4)
C5 0.0293(6) 0.0614(8) 0.0409(6) -0.0189(5) -0.0102(5) -0.0088(6)
C6 0.0321(6) 0.0480(7) 0.0517(6) -0.0189(5) -0.0176(5) -0.0078(5)
C7 0.0229(6) 0.0356(6) 0.0333(5) -0.0159(4) -0.0081(4) -0.0007(5)
C8 0.0266(6) 0.0475(7) 0.0394(6) -0.0223(4) -0.0083(5) 0.0004(5)
C9 0.0244(6) 0.0488(7) 0.0447(6) -0.0225(5) -0.0042(5) -0.0040(6)
C10 0.0290(6) 0.0434(6) 0.0411(6) -0.0221(4) -0.0050(5) -0.0034(5)
C11 0.0276(6) 0.0459(7) 0.0531(6) -0.0264(5) -0.0161(5) 0.0066(6)
C12 0.0275(6) 0.0469(7) 0.0426(6) -0.0194(5) -0.0110(5) 0.0003(6)
C13 0.0278(6) 0.0557(6) 0.0477(5) -0.0369(4) -0.0126(4) 0.0050(5)
C14 0.0400(8) 0.0460(9) 0.0880(11) -0.0188(8) -0.0241(7) 0.0054(7)
C15 0.0310(6) 0.0443(7) 0.0500(6) -0.0225(5) -0.0133(5) -0.0005(6)
C16 0.0675(10) 0.1117(9) 0.1602(9) -0.1097(6) -0.0558(7) 0.0238(8)
C17 0.0767(15) 0.0749(16) 0.1012(19) 0.0161(15) -0.0221(13) -0.0169(13)
C18 0.0620(14) 0.112(2) 0.106(2) 0.0328(18) -0.0246(13) -0.0054(15)
C22 0.0523(10) 0.2896(13) 0.2228(9) -0.2266(7) -0.0428(7) 0.0169(9)
C23 0.0396(8) 0.1268(10) 0.1071(8) -0.0855(6) -0.0275(6) 0.0044(8)
C24 0.0363(7) 0.0890(9) 0.0679(7) -0.0532(5) -0.0143(5) -0.0004(7)
C25 0.0365(7) 0.0483(7) 0.0443(6) -0.0251(5) -0.0059(5) -0.0072(6)
C26 0.0405(7) 0.0387(6) 0.0411(6) -0.0173(5) -0.0056(5) -0.0074(6)
C27 0.0485(8) 0.0341(6) 0.0401(6) -0.0149(5) -0.0086(6) -0.0061(6)
C28 0.0404(8) 0.0477(8) 0.0643(9) -0.0219(6) -0.0105(7) -0.0028(7)
C29 0.0465(10) 0.0563(10) 0.0834(12) -0.0253(8) -0.0099(9) -0.0020(8)
C30 0.0616(12) 0.0601(9) 0.0726(10) -0.0352(7) -0.0045(9) 0.0048(9)
C31 0.0758(12) 0.0467(8) 0.0485(7) -0.0256(5) -0.0095(7) -0.0015(8)
C32 0.0631(8) 0.0631(8) 0.0483(6) -0.0258(5) -0.0235(5) -0.0134(7)
C33 0.0399(7) 0.0580(7) 0.0655(6) -0.0384(5) -0.0243(5) 0.0028(6)
C34 0.0432(8) 0.0596(7) 0.0540(6) -0.0397(4) -0.0109(5) 0.0002(6)
C35 0.0549(8) 0.0551(6) 0.0612(6) -0.0416(4) -0.0160(5) -0.0054(6)
C36 0.0339(7) 0.0634(7) 0.0606(6) -0.0420(4) -0.0114(5) -0.0069(5)
C37 0.0413(6) 0.0293(5) 0.0355(5) -0.0108(4) -0.0140(4) -0.0100(5)
C38 0.0359(6) 0.0344(5) 0.0387(5) -0.0178(4) -0.0115(4) -0.0093(5)
C39 0.0416(7) 0.0404(6) 0.0398(5) -0.0202(4) -0.0087(5) -0.0125(5)
C40 0.0361(7) 0.0444(7) 0.0496(7) -0.0203(5) -0.0084(5) -0.0087(6)
C41 0.0411(6) 0.0507(7) 0.0537(6) -0.0204(5) -0.0196(5) -0.0140(5)
C42 0.0490(7) 0.0362(6) 0.0416(5) -0.0156(4) -0.0182(4) -0.0133(5)
N1 0.0355(6) 0.0504(5) 0.0492(5) -0.0315(3) -0.0103(4) -0.0072(4)
N2 0.0392(6) 0.0446(5) 0.0479(5) -0.0292(3) -0.0101(4) -0.0067(4)
N3 0.0489(6) 0.0487(6) 0.0397(5) -0.0237(4) -0.0096(4) -0.0102(5)
N4 0.0371(6) 0.0470(5) 0.0484(5) -0.0279(4) -0.0089(4) -0.0063(5)
N5 0.0231(5) 0.0474(5) 0.0450(5) -0.0268(4) -0.0081(4) 0.0013(4)
N6 0.0232(5) 0.0452(5) 0.0496(5) -0.0260(4) -0.0144(4) 0.0039(4)
N7 0.0233(5) 0.0482(5) 0.0436(5) -0.0283(4) -0.0069(4) 0.0020(4)
N8 0.0287(5) 0.0847(7) 0.0622(5) -0.0512(4) -0.0158(4) 0.0006(5)
N9 0.0380(7) 0.1442(9) 0.1131(7) -0.1013(5) -0.0193(5) 0.0066(7)
N10 0.0421(7) 0.2737(10) 0.2053(7) -0.2093(5) -0.0415(5) 0.0158(7)
O1 0.0504(6) 0.0565(5) 0.0388(4) -0.0257(3) -0.0021(4) -0.0178(4)
O2 0.0667(7) 0.0417(5) 0.0567(5) -0.0262(4) -0.0145(5) 0.0004(5)
O3 0.0294(4) 0.0395(4) 0.0397(4) -0.0119(3) -0.0088(3) -0.0098(4)
O4 0.0334(5) 0.0476(5) 0.0391(4) -0.0097(4) -0.0145(3) -0.0032(4)
O5 0.0252(4) 0.0537(4) 0.0457(4) -0.0344(3) -0.0076(3) -0.0021(3)
O6 0.0269(4) 0.0712(4) 0.0549(4) -0.0476(3) -0.0051(3) -0.0080(4)
O7 0.0215(5) 0.0781(6) 0.0710(6) -0.0426(4) -0.0062(4) 0.0030(5)
O8 0.0353(5) 0.0715(5) 0.1002(6) -0.0578(4) -0.0090(4) -0.0115(4)
O9 0.0383(5) 0.0933(5) 0.1089(6) -0.0804(4) -0.0182(4) 0.0039(5)
O10 0.0216(4) 0.0587(5) 0.0776(5) -0.0478(3) -0.0031(4) -0.0009(4)
O11 0.0391(5) 0.0359(5) 0.0637(5) -0.0176(4) -0.0227(4) 0.0023(4)
O12 0.0550(7) 0.2048(10) 0.2186(9) -0.1655(6) -0.0457(6) 0.0066(7)
O13 0.0805(7) 0.1655(10) 0.0751(6) -0.0688(5) -0.0206(5) -0.0352(7)
O16 0.0377(5) 0.0876(6) 0.0771(5) -0.0552(3) -0.0232(4) -0.0012(4)
O17 0.0672(9) 0.4119(10) 0.3276(8) -0.3438(5) -0.0480(6) 0.0283(8)
O18 0.0391(5) 0.1437(8) 0.1328(6) -0.1015(5) -0.0378(4) 0.0127(5)
O1W 0.0290(4) 0.0481(4) 0.0509(4) -0.0317(3) -0.0117(3) -0.0004(4)
O2W 0.0552(6) 0.0447(5) 0.0575(5) -0.0125(4) -0.0250(4) -0.0051(5)
O3W 0.0515(6) 0.0417(5) 0.0819(7) -0.0259(5) -0.0100(5) -0.0062(5)
O14 0.0600(8) 0.0970(9) 0.1233(10) -0.0426(8) -0.0305(7) 0.0213(8)
C21 0.0509(11) 0.0926(12) 0.0938(11) -0.0571(9) -0.0206(10) 0.0086(10)
C21B 0.0350(14) 0.0601(16) 0.0403(12) -0.0224(10) -0.0074(10) -0.0109(12)
C20 0.0464(15) 0.1112(18) 0.1037(17) -0.0642(14) -0.0157(14) 0.0133(15)
C20B 0.0119(11) 0.1004(17) 0.0564(12) -0.0534(10) 0.0014(9) -0.0088(12)

loop_
_atom_type_symbol
_atom_type_description
_atom_type_scat_dispersion_real
_atom_type_scat_dispersion_imag
_atom_type_scat_source
C C 0.0033 0.0016 'International Tables Vol C Tables 4.2.6.8 and 6.1.1.4'
H H 0.0000 0.0000 'International Tables Vol C Tables 4.2.6.8 and 6.1.1.4'
N N 0.0061 0.0033 'International Tables Vol C Tables 4.2.6.8 and 6.1.1.4'
O O 0.0106 0.0060 'International Tables Vol C Tables 4.2.6.8 and 6.1.1.4'
Mn Mn 0.3368 0.7283 'International Tables Vol C Tables 4.2.6.8 and 6.1.1.4'

loop_
_geom_angle_atom_site_label_1
_geom_angle_atom_site_label_2
_geom_angle_atom_site_label_3
_geom_angle
_geom_angle_site_symmetry_1
_geom_angle_site_symmetry_3
C21 O15 Mn3 120.53(19) . 2_577
C20 C19 C20B 131.2(3) . .
C20 C19 N9 122.0(2) . .
C20B C19 N9 106.32(19) . .
C20 C19 H19A 106.8 . .
C20B C19 H19A 61.1 . .
N9 C19 H19A 106.8 . .
C20 C19 H19B 106.8 . .
C20B C19 H19B 47.6 . .
N9 C19 H19B 106.8 . .
H19A C19 H19B 106.7 . .
O10 Mn1 O5 174.18(5) . .
O10 Mn1 O2W 84.98(6) . .
O5 Mn1 O2W 90.16(5) . .
O10 Mn1 O4 90.12(5) . 2_477
O5 Mn1 O4 94.38(5) . 2_477
O2W Mn1 O4 172.37(5) . 2_477
O10 Mn1 N1 89.98(6) . .
O5 Mn1 N1 93.48(5) . .
O2W Mn1 N1 93.11(6) . .
O4 Mn1 N1 92.73(5) 2_477 .
O10 Mn1 O1W 88.23(5) . .
O5 Mn1 O1W 88.31(5) . .
O2W Mn1 O1W 86.77(6) . .
O4 Mn1 O1W 87.24(5) 2_477 .
N1 Mn1 O1W 178.21(4) . .
O11 Mn2 O1 122.83(5) . 1_654
O11 Mn2 O6 88.51(5) . 2_577
O1 Mn2 O6 83.74(5) 1_654 2_577
O11 Mn2 N4 88.02(6) . .
O1 Mn2 N4 96.88(5) 1_654 .
O6 Mn2 N4 176.20(4) 2_577 .
O11 Mn2 O4 93.54(5) . 2_477
O1 Mn2 O4 142.20(5) 1_654 2_477
O6 Mn2 O4 87.65(5) 2_577 2_477
N4 Mn2 O4 94.09(6) . 2_477
O11 Mn2 O3 149.16(4) . 2_477
O1 Mn2 O3 87.61(5) 1_654 2_477
O6 Mn2 O3 90.26(5) 2_577 2_477
N4 Mn2 O3 93.51(6) . 2_477
O4 Mn2 O3 55.61(4) 2_477 2_477
O2 Mn3 O15 100.01(7) . 2_577
O2 Mn3 O3W 107.39(7) . .
O15 Mn3 O3W 91.13(6) 2_577 .
O2 Mn3 O13 148.87(6) . 1_466
O15 Mn3 O13 99.24(8) 2_577 1_466
O3W Mn3 O13 96.43(7) . 1_466
O2 Mn3 O12 94.22(8) . 1_466
O15 Mn3 O12 108.88(8) 2_577 1_466
O3W Mn3 O12 147.64(7) . 1_466
O13 Mn3 O12 56.29(7) 1_466 1_466
O2 Mn3 C16 122.65(7) . 1_466
O15 Mn3 C16 105.73(8) 2_577 1_466
O3W Mn3 C16 122.08(7) . 1_466
O13 Mn3 C16 27.29(6) 1_466 1_466
O12 Mn3 C16 29.00(7) 1_466 1_466
O1 C1 O2 121.96(17) . .
O1 C1 C2 120.82(13) . .
O2 C1 C2 117.21(14) . .
C1 C2 C3 113.88(13) . .
C1 C2 H2A 108.8 . .
C3 C2 H2A 108.8 . .
C1 C2 H2B 108.8 . .
C3 C2 H2B 108.8 . .
H2A C2 H2B 107.7 . .
N7 C3 C2 111.27(13) . .
N7 C3 H3A 109.4 . .
C2 C3 H3A 109.4 . .
N7 C3 H3B 109.4 . .
C2 C3 H3B 109.4 . .
H3A C3 H3B 108.0 . .
O3 C4 O4 119.10(12) . .
O3 C4 C5 121.68(12) . .
O4 C4 C5 119.18(11) . .
C4 C5 C6 115.78(12) . .
C4 C5 H5A 108.3 . .
C6 C5 H5A 108.3 . .
C4 C5 H5B 108.3 . .
C6 C5 H5B 108.3 . .
H5A C5 H5B 107.4 . .
N6 C6 C5 112.25(13) . .
N6 C6 H6A 109.2 . .
C5 C6 H6A 109.2 . .
N6 C6 H6B 109.2 . .
C5 C6 H6B 109.2 . .
H6A C6 H6B 107.9 . .
O5 C7 O6 123.79(12) . .
O5 C7 C8 116.74(16) . .
O6 C7 C8 119.46(15) . .
C9 C8 C7 110.56(11) . .
C9 C8 H8A 109.5 . .
C7 C8 H8A 109.5 . .
C9 C8 H8B 109.5 . .
C7 C8 H8B 109.5 . .
H8A C8 H8B 108.1 . .
N5 C9 C8 112.05(11) . .
N5 C9 H9A 109.2 . .
C8 C9 H9A 109.2 . .
N5 C9 H9B 109.2 . .
C8 C9 H9B 109.2 . .
H9A C9 H9B 107.9 . .
O8 C10 N7 122.04(17) . .
O8 C10 N5 122.35(13) . .
N7 C10 N5 115.61(17) . .
O9 C11 N5 122.36(14) . .
O9 C11 N6 122.03(18) . .
N5 C11 N6 115.59(16) . .
O7 C12 N6 121.31(19) . .
O7 C12 N7 122.69(18) . .
N6 C12 N7 115.99(12) . .
O11 C13 O10 126.55(13) . .
O11 C13 C14 115.70(14) . .
O10 C13 C14 117.35(13) . .
C13 C14 C15 116.39(17) . .
C13 C14 H14A 108.2 . .
C15 C14 H14A 108.2 . .
C13 C14 H14B 108.2 . .
C15 C14 H14B 108.2 . .
H14A C14 H14B 107.3 . .
N8 C15 C14 115.88(13) . .
N8 C15 H15A 108.3 . .
C14 C15 H15A 108.3 . .
N8 C15 H15B 108.3 . .
C14 C15 H15B 108.3 . .
H15A C15 H15B 107.4 . .
O13 C16 O12 118.7(3) . .
O13 C16 C17 114.3(2) . .
O12 C16 C17 126.2(2) . .
O13 C16 Mn3 56.88(16) . 1_644
O12 C16 Mn3 61.83(16) . 1_644
C17 C16 Mn3 168.23(13) . 1_644
C18 C17 C16 91.7(3) . .
C18 C17 H17A 113.3 . .
C16 C17 H17A 113.3 . .
C18 C17 H17B 113.3 . .
C16 C17 H17B 113.3 . .
H17A C17 H17B 110.7 . .
C17 C18 N10 90.2(3) . .
C17 C18 H18A 113.6 . .
N10 C18 H18A 113.6 . .
C17 C18 H18B 113.6 . .
N10 C18 H18B 113.6 . .
H18A C18 H18B 110.9 . .
O17 C22 N10 122.9(3) . .
O17 C22 N9 122.0(2) . .
N10 C22 N9 115.1(2) . .
O18 C23 N8 123.5(2) . .
O18 C23 N10 120.9(3) . .
N8 C23 N10 115.56(17) . .
O16 C24 N9 122.05(16) . .
O16 C24 N8 122.44(19) . .
N9 C24 N8 115.5(2) . .
N4 C25 N3 113.89(14) . .
N4 C25 H25 123.1 . .
N3 C25 H25 123.1 . .
C28 C26 C27 120.23(17) . .
C28 C26 N4 130.5(2) . .
C27 C26 N4 109.25(16) . .
C31 C27 C26 122.25(19) . .
C31 C27 N3 132.3(2) . .
C26 C27 N3 105.49(15) . .
C26 C28 C29 117.6(2) . .
C26 C28 H28 121.2 . .
C29 C28 H28 121.2 . .
C28 C29 C30 121.1(2) . .
C28 C29 H29 119.4 . .
C30 C29 H29 119.4 . .
C31 C30 C29 122.0(2) . .
C31 C30 H30 119.0 . .
C29 C30 H30 119.0 . .
C30 C31 C27 116.8(2) . .
C30 C31 H31 121.6 . .
C27 C31 H31 121.6 . .
N3 C32 C33 111.81(15) . .
N3 C32 H32A 109.3 . .
C33 C32 H32A 109.3 . .
N3 C32 H32B 109.3 . .
C33 C32 H32B 109.3 . .
H32A C32 H32B 107.9 . .
C32 C33 C34 114.21(13) . .
C32 C33 H33A 108.7 . .
C34 C33 H33A 108.7 . .
C32 C33 H33B 108.7 . .
C34 C33 H33B 108.7 . .
H33A C33 H33B 107.6 . .
C33 C34 C35 113.76(13) . .
C33 C34 H34A 108.8 . .
C35 C34 H34A 108.8 . .
C33 C34 H34B 108.8 . .
C35 C34 H34B 108.8 . .
H34A C34 H34B 107.7 . .
N2 C35 C34 111.40(14) . .
N2 C35 H35A 109.3 . .
C34 C35 H35A 109.3 . .
N2 C35 H35B 109.3 . .
C34 C35 H35B 109.3 . .
H35A C35 H35B 108.0 . .
N1 C36 N2 113.78(15) . .
N1 C36 H36 123.1 . .
N2 C36 H36 123.1 . .
N2 C37 C42 132.25(17) . .
N2 C37 C38 105.34(15) . .
C42 C37 C38 122.41(13) . .
N1 C38 C37 109.61(13) . .
N1 C38 C39 130.52(18) . .
C37 C38 C39 119.88(16) . .
C40 C39 C38 117.67(18) . .
C40 C39 H39 121.2 . .
C38 C39 H39 121.2 . .
C39 C40 C41 121.66(15) . .
C39 C40 H40 119.2 . .
C41 C40 H40 119.2 . .
C42 C41 C40 121.23(18) . .
C42 C41 H41 119.4 . .
C40 C41 H41 119.4 . .
C41 C42 C37 117.15(18) . .
C41 C42 H42 121.4 . .
C37 C42 H42 121.4 . .
C36 N1 C38 104.60(16) . .
C36 N1 Mn1 119.99(12) . .
C38 N1 Mn1 134.91(11) . .
C36 N2 C37 106.66(14) . .
C36 N2 C35 125.61(14) . .
C37 N2 C35 127.60(17) . .
C25 N3 C27 106.73(17) . .
C25 N3 C32 125.66(14) . .
C27 N3 C32 127.31(16) . .
C25 N4 C26 104.63(16) . .
C25 N4 Mn2 125.72(11) . .
C26 N4 Mn2 129.64(14) . .
C11 N5 C10 124.09(12) . .
C11 N5 C9 119.12(15) . .
C10 N5 C9 116.78(16) . .
C12 N6 C11 123.77(16) . .
C12 N6 C6 117.54(12) . .
C11 N6 C6 118.64(15) . .
C12 N7 C10 124.64(15) . .
C12 N7 C3 119.01(13) . .
C10 N7 C3 116.35(16) . .
C23 N8 C24 124.27(17) . .
C23 N8 C15 119.77(14) . .
C24 N8 C15 115.96(18) . .
C22 N9 C24 124.89(17) . .
C22 N9 C19 117.9(2) . .
C24 N9 C19 117.2(2) . .
C22 N10 C23 124.5(2) . .
C22 N10 C18 112.7(2) . .
C23 N10 C18 122.19(18) . .
C1 O1 Mn2 142.10(14) . 1_456
C1 O2 Mn3 106.59(11) . .
C4 O3 Mn2 92.02(9) . 2_477
C4 O4 Mn1 146.33(8) . 2_477
C4 O4 Mn2 93.04(8) . 2_477
Mn1 O4 Mn2 120.26(6) 2_477 2_477
C7 O5 Mn1 133.44(10) . .
C7 O6 Mn2 136.74(9) . 2_577
C13 O10 Mn1 132.63(11) . .
C13 O11 Mn2 132.25(12) . .
C16 O12 Mn3 89.16(15) . 1_644
C16 O13 Mn3 95.83(17) . 1_644
Mn1 O1W H1WA 109.5 . .
Mn1 O1W H1WB 108.8(17) . .
H1WA O1W H1WB 124.5 . .
Mn1 O2W H2WA 109.5 . .
Mn1 O2W H2WB 112.9(8) . .
H2WA O2W H2WB 113.5 . .
Mn3 O3W H3WA 109.5 . .
Mn3 O3W H3WB 115.7(14) . .
H3WA O3W H3WB 112.9 . .
C21 O14 C21B 119.9(2) . .
O15 C21 O14 128.1(3) . .
O15 C21 C20 114.8(3) . .
O14 C21 C20 117.1(3) . .
O14 C21B C20B 115.9(2) . .
O14 C21B H21A 108.3 . .
C20B C21B H21A 108.3 . .
O14 C21B H21B 108.3 . .
C20B C21B H21B 108.3 . .
H21A C21B H21B 107.4 . .
C19 C20 C21 117.4(3) . .
C19 C20B C21B 116.3(2) . .
C19 C20B H20A 108.2 . .
C21B C20B H20A 108.2 . .
C19 C20B H20B 108.2 . .
C21B C20B H20B 108.2 . .
H20A C20B H20B 107.4 . .

loop_
_geom_bond_atom_site_label_1
_geom_bond_atom_site_label_2
_geom_bond_distance
_geom_bond_site_symmetry_2
O15 C21 1.307(4) .
O15 Mn3 2.1029(16) 2_577
C19 C20 1.293(4) .
C19 C20B 1.316(3) .
C19 N9 1.450(3) .
C19 H19A 0.9700 .
C19 H19B 0.9700 .
Mn1 O10 2.1422(13) .
Mn1 O5 2.1723(12) .
Mn1 O2W 2.1923(14) .
Mn1 O4 2.1951(14) 2_477
Mn1 N1 2.2255(18) .
Mn1 O1W 2.2291(15) .
Mn2 O11 2.0685(14) .
Mn2 O1 2.1594(14) 1_654
Mn2 O6 2.1719(14) 2_577
Mn2 N4 2.2505(18) .
Mn2 O4 2.3030(14) 2_477
Mn2 O3 2.3244(12) 2_477
Mn3 O2 2.0758(16) .
Mn3 O15 2.1029(16) 2_577
Mn3 O3W 2.1058(16) .
Mn3 O13 2.144(2) 1_466
Mn3 O12 2.245(2) 1_466
Mn3 C16 2.546(3) 1_466
C1 O1 1.2491(18) .
C1 O2 1.2616(17) .
C1 C2 1.490(3) .
C2 C3 1.514(2) .
C2 H2A 0.9700 .
C2 H2B 0.9700 .
C3 N7 1.465(2) .
C3 H3A 0.9700 .
C3 H3B 0.9700 .
C4 O3 1.2525(15) .
C4 O4 1.2517(17) .
C4 C5 1.4966(19) .
C5 C6 1.529(2) .
C5 H5A 0.9700 .
C5 H5B 0.9700 .
C6 N6 1.465(3) .
C6 H6A 0.9700 .
C6 H6B 0.9700 .
C7 O5 1.248(2) .
C7 O6 1.253(2) .
C7 C8 1.5295(19) .
C8 C9 1.498(2) .
C8 H8A 0.9700 .
C8 H8B 0.9700 .
C9 N5 1.4741(18) .
C9 H9A 0.9700 .
C9 H9B 0.9700 .
C10 O8 1.202(3) .
C10 N7 1.3753(18) .
C10 N5 1.382(2) .
C11 O9 1.202(2) .
C11 N5 1.376(3) .
C11 N6 1.3937(18) .
C12 O7 1.2177(18) .
C12 N6 1.373(2) .
C12 N7 1.370(3) .
C13 O11 1.2408(18) .
C13 O10 1.2575(18) .
C13 C14 1.510(2) .
C14 C15 1.515(3) .
C14 H14A 0.9700 .
C14 H14B 0.9700 .
C15 N8 1.451(2) .
C15 H15A 0.9700 .
C15 H15B 0.9700 .
C16 O13 1.173(3) .
C16 O12 1.235(3) .
C16 C17 1.755(5) .
C16 Mn3 2.546(3) 1_644
C17 C18 1.363(4) .
C17 H17A 0.9700 .
C17 H17B 0.9700 .
C18 N10 1.671(5) .
C18 H18A 0.9700 .
C18 H18B 0.9700 .
C22 O17 1.198(4) .
C22 N10 1.378(3) .
C22 N9 1.376(4) .
C23 O18 1.204(2) .
C23 N8 1.368(3) .
C23 N10 1.392(3) .
C24 O16 1.199(3) .
C24 N9 1.379(3) .
C24 N8 1.389(2) .
C25 N4 1.314(3) .
C25 N3 1.346(3) .
C25 H25 0.9300 .
C26 C28 1.383(3) .
C26 C27 1.398(3) .
C26 N4 1.398(2) .
C27 C31 1.384(3) .
C27 N3 1.385(2) .
C28 C29 1.386(3) .
C28 H28 0.9300 .
C29 C30 1.391(4) .
C29 H29 0.9300 .
C30 C31 1.370(4) .
C30 H30 0.9300 .
C31 H31 0.9300 .
C32 N3 1.467(3) .
C32 C33 1.508(2) .
C32 H32A 0.9700 .
C32 H32B 0.9700 .
C33 C34 1.513(2) .
C33 H33A 0.9700 .
C33 H33B 0.9700 .
C34 C35 1.509(2) .
C34 H34A 0.9700 .
C34 H34B 0.9700 .
C35 N2 1.480(2) .
C35 H35A 0.9700 .
C35 H35B 0.9700 .
C36 N1 1.317(2) .
C36 N2 1.342(3) .
C36 H36 0.9300 .
C37 N2 1.3845(19) .
C37 C42 1.388(3) .
C37 C38 1.395(3) .
C38 N1 1.387(2) .
C38 C39 1.396(2) .
C39 C40 1.383(3) .
C39 H39 0.9300 .
C40 C41 1.396(3) .
C40 H40 0.9300 .
C41 C42 1.376(2) .
C41 H41 0.9300 .
C42 H42 0.9300 .
O1 Mn2 2.1594(14) 1_456
O3 Mn2 2.3244(12) 2_477
O4 Mn1 2.1951(14) 2_477
O4 Mn2 2.3030(14) 2_477
O6 Mn2 2.1719(14) 2_577
O12 Mn3 2.245(2) 1_644
O13 Mn3 2.144(2) 1_644
O1W H1WA 0.8200 .
O1W H1WB 0.810(18) .
O2W H2WA 0.8200 .
O2W H2WB 0.827(8) .
O3W H3WA 0.8200 .
O3W H3WB 0.806(16) .
O14 C21 1.418(4) .
O14 C21B 1.482(3) .
C21 C20 1.497(5) .
C21B C20B 1.514(4) .
C21B H21A 0.9700 .
C21B H21B 0.9700 .
C20B H20A 0.9700 .
C20B H20B 0.9700 .
